data_1502385
loop_
_publ_author_name
'Zhang, Wei'
'Sato, Kasumi'
'Kato, Atsushi'
'Jia, Yue-Mei'
'Hu, Xiang-Guo'
'Wilson, Francis X.'
'van Well, Renate'
'Horne, Graeme'
'Fleet, George W. J.'
'Nash, Robert J.'
'Yu, Chu-Yi'

_publ_section_title
;
 Synthesis of fully substituted polyhydroxylated pyrrolizidines via
 Cope-House cyclization.
;
_journal_issue 16
_journal_name_full 'Organic letters'
_journal_page_first 4414
_journal_page_last 4417
_journal_paper_doi 10.1021/ol201749c
_journal_volume 13
_journal_year 2011
_chemical_absolute_configuration rm
_chemical_formula_moiety 'C30 H35 N O5'
_chemical_formula_sum 'C30 H35 N O5'
_chemical_formula_weight 489.59
_chemical_name_systematic
; 
 ? 
;
_space_group_IT_number 4
_symmetry_cell_setting monoclinic
_symmetry_space_group_name_Hall 'P 2yb'
_symmetry_space_group_name_H-M 'P 1 21 1'
_atom_sites_solution_hydrogens geom
_atom_sites_solution_primary direct
_atom_sites_solution_secondary difmap
_audit_creation_method SHELXL-97
_cell_angle_alpha 90.00
_cell_angle_beta 97.644(4)
_cell_angle_gamma 90.00
_cell_formula_units_Z 2
_cell_length_a 13.347(4)
_cell_length_b 5.1520(15)
_cell_length_c 19.349(6)
_cell_measurement_reflns_used 417
_cell_measurement_temperature 173(2)
_cell_measurement_theta_max 27.48
_cell_measurement_theta_min 2.17
_cell_volume 1318.7(7)
_computing_cell_refinement 'CrystalClear (Rigaku Inc., 200)'
_computing_data_collection 'CrystalClear (Rigaku Inc., 2007)'
_computing_data_reduction 'CrystalClear (Rigaku Inc., 2007)'
_computing_molecular_graphics 'XP in Siemens SHELXTL (Sheldrick, 1994)'
_computing_publication_material 'SHELX97 (Sheldrick, 1997)'
_computing_structure_refinement 'SHELXL-97 (Sheldrick, 1997)'
_computing_structure_solution 'SHELXS-97 (Sheldrick, 1990)'
_diffrn_ambient_temperature 173(2)
_diffrn_measured_fraction_theta_full 0.995
_diffrn_measured_fraction_theta_max 0.995
_diffrn_measurement_device_type 'MM007-HF CCD(Saturn 724+)'
_diffrn_measurement_method '\w scans at fixed \c = 45\%'
_diffrn_radiation_monochromator Confocal
_diffrn_radiation_source 'rotating anode'
_diffrn_radiation_type MoK\a
_diffrn_radiation_wavelength 0.71073
_diffrn_reflns_av_R_equivalents 0.0338
_diffrn_reflns_av_sigmaI/netI 0.0384
_diffrn_reflns_limit_h_max 16
_diffrn_reflns_limit_h_min -12
_diffrn_reflns_limit_k_max 4
_diffrn_reflns_limit_k_min -6
_diffrn_reflns_limit_l_max 23
_diffrn_reflns_limit_l_min -23
_diffrn_reflns_number 9323
_diffrn_reflns_theta_full 25.31
_diffrn_reflns_theta_max 25.31
_diffrn_reflns_theta_min 1.75
_exptl_absorpt_coefficient_mu 0.083
_exptl_absorpt_correction_T_max 0.9934
_exptl_absorpt_correction_T_min 0.9691
_exptl_absorpt_correction_type multi-scan
_exptl_absorpt_process_details 'CrystalClear (Rigaku Inc., 2007)'
_exptl_crystal_colour colorless
_exptl_crystal_density_diffrn 1.233
_exptl_crystal_density_method 'not measured'
_exptl_crystal_description needle
_exptl_crystal_F_000 524
_exptl_crystal_size_max 0.38
_exptl_crystal_size_mid 0.08
_exptl_crystal_size_min 0.08
_refine_diff_density_max 0.154
_refine_diff_density_min -0.190
_refine_diff_density_rms 0.033
_refine_ls_abs_structure_details 'Flack H D (1983), Acta Cryst. A39, 876-881'
_refine_ls_abs_structure_Flack 0.3(12)
_refine_ls_extinction_method none
_refine_ls_goodness_of_fit_ref 1.089
_refine_ls_hydrogen_treatment constr
_refine_ls_matrix_type full
_refine_ls_number_parameters 354
_refine_ls_number_reflns 4063
_refine_ls_number_restraints 59
_refine_ls_restrained_S_all 1.108
_refine_ls_R_factor_all 0.0522
_refine_ls_R_factor_gt 0.0477
_refine_ls_shift/su_max 0.001
_refine_ls_shift/su_mean 0.000
_refine_ls_structure_factor_coef Fsqd
_refine_ls_weighting_details 'calc w=1/[\s^2^(Fo^2^)+(0.0334P)^2^+0.4298P] where P=(Fo^2^+2Fc^2^)/3'
_refine_ls_weighting_scheme calc
_refine_ls_wR_factor_gt 0.0981
_refine_ls_wR_factor_ref 0.1006
_reflns_number_gt 3768
_reflns_number_total 4063
_reflns_threshold_expression >2sigma(I)
_cod_data_source_file ol201749c_si_004.cif
_cod_data_source_block mx505
_cod_original_sg_symbol_H-M P2(1)
_cod_database_code 1502385

loop_
_symmetry_equiv_pos_as_xyz
'x, y, z'
'-x, y+1/2, -z'

loop_
_atom_site_label
_atom_site_type_symbol
_atom_site_fract_x
_atom_site_fract_y
_atom_site_fract_z
_atom_site_U_iso_or_equiv
_atom_site_adp_type
_atom_site_occupancy
_atom_site_symmetry_multiplicity
_atom_site_calc_flag
_atom_site_refinement_flags
_atom_site_disorder_assembly
_atom_site_disorder_group
O1 O -0.09845(12) 1.1770(3) 0.05023(8) 0.0326(4) Uani 1 1 d . . .
H1 H -0.1044 1.2610 0.0127 0.039 Uiso 1 1 d R . .
O2 O 0.11780(12) 0.9512(3) 0.07264(8) 0.0333(4) Uani 1 1 d . . .
H2 H 0.1148 0.8670 0.1095 0.040 Uiso 1 1 d R . .
O3 O 0.25460(12) 1.5059(4) 0.29861(8) 0.0344(4) Uani 1 1 d . . .
O4 O -0.04458(12) 1.6344(3) 0.32028(8) 0.0339(4) Uani 1 1 d . . .
O5 O -0.16975(11) 1.7263(4) 0.17290(8) 0.0334(4) Uani 1 1 d . . .
N1 N 0.08660(14) 1.5443(4) 0.17127(9) 0.0262(4) Uani 1 1 d . . .
C1 C -0.02045(16) 1.2301(5) 0.10499(11) 0.0261(5) Uani 1 1 d . . .
H1A H -0.0268 1.1027 0.1432 0.031 Uiso 1 1 calc R . .
C2 C 0.08595(17) 1.2074(5) 0.08605(12) 0.0270(5) Uani 1 1 d . . .
H2A H 0.0904 1.3156 0.0437 0.032 Uiso 1 1 calc R . .
C3 C 0.15147(17) 1.3324(5) 0.14767(12) 0.0267(5) Uani 1 1 d . . .
H3A H 0.1639 1.2009 0.1859 0.032 Uiso 1 1 calc R . .
C4 C 0.08316(17) 1.5467(5) 0.24713(11) 0.0272(5) Uani 1 1 d . . .
H4A H 0.0802 1.3632 0.2636 0.033 Uiso 1 1 calc R . .
C5 C -0.01800(17) 1.6760(5) 0.25277(11) 0.0281(5) Uani 1 1 d . . .
H5A H -0.0126 1.8666 0.2442 0.034 Uiso 1 1 calc R . .
C6 C -0.08832(16) 1.5536(5) 0.19362(12) 0.0278(5) Uani 1 1 d . . .
H6A H -0.1151 1.3858 0.2096 0.033 Uiso 1 1 calc R . .
C7 C -0.02050(16) 1.5008(5) 0.13650(11) 0.0256(5) Uani 1 1 d . . .
H7A H -0.0365 1.6304 0.0981 0.031 Uiso 1 1 calc R . .
C8 C 0.17127(17) 1.6796(5) 0.28940(12) 0.0319(6) Uani 1 1 d . . .
H8A H 0.1896 1.8380 0.2650 0.038 Uiso 1 1 calc R . .
H8B H 0.1528 1.7312 0.3354 0.038 Uiso 1 1 calc R . .
C9 C 0.3409(2) 1.6234(7) 0.33711(18) 0.0578(9) Uani 1 1 d . . .
H9A H 0.3241 1.6841 0.3827 0.069 Uiso 1 1 calc R . .
H9B H 0.3620 1.7755 0.3113 0.069 Uiso 1 1 calc R . .
C10 C 0.42509(19) 1.4302(6) 0.34807(14) 0.0406(7) Uani 1 1 d . A .
C11 C 0.4883(2) 1.3939(9) 0.29937(19) 0.0727(12) Uani 1 1 d D . .
H11A H 0.4670 1.4845 0.2566 0.087 Uiso 0.506(19) 1 d PR A .
H11B H 0.4862 1.4932 0.2572 0.087 Uiso 0.494(19) 1 d PR . .
C12 C 0.5735(8) 1.249(3) 0.2982(7) 0.075(3) Uani 0.506(19) 1 d PDU A 1
H12A H 0.6180 1.2670 0.2640 0.090 Uiso 0.506(19) 1 calc PR A 1
C13 C 0.5871(7) 1.0819(18) 0.3501(7) 0.050(3) Uani 0.506(19) 1 d PU A 1
H13A H 0.6403 0.9581 0.3532 0.060 Uiso 0.506(19) 1 calc PR A 1
C14 C 0.5174(10) 1.092(3) 0.4030(9) 0.083(4) Uani 0.506(19) 1 d PDU A 1
H14A H 0.5253 0.9630 0.4383 0.099 Uiso 0.506(19) 1 calc PR A 1
C12' C 0.5569(9) 1.187(3) 0.3201(8) 0.076(4) Uani 0.494(19) 1 d PDU A 2
H12B H 0.5993 1.1293 0.2874 0.091 Uiso 0.494(19) 1 calc PR A 2
C13' C 0.5669(8) 1.057(2) 0.3872(8) 0.056(3) Uani 0.494(19) 1 d PU A 2
H13B H 0.6155 0.9225 0.3966 0.067 Uiso 0.494(19) 1 calc PR A 2
C14' C 0.5149(11) 1.116(3) 0.4316(8) 0.092(4) Uani 0.494(19) 1 d PDU A 2
H14B H 0.5258 1.0557 0.4784 0.110 Uiso 0.494(19) 1 calc PR A 2
C15 C 0.4392(3) 1.2786(9) 0.4060(2) 0.0814(13) Uani 1 1 d D . .
H15A H 0.4009 1.2939 0.4444 0.098 Uiso 0.506(19) 1 d PR A .
H15B H 0.3858 1.2886 0.4345 0.098 Uiso 0.494(19) 1 d PR . .
C16 C -0.1266(2) 1.7960(8) 0.33446(15) 0.0629(11) Uani 1 1 d . . .
H16A H -0.1886 1.7505 0.3027 0.076 Uiso 1 1 calc R . .
H16B H -0.1104 1.9803 0.3267 0.076 Uiso 1 1 calc R . .
C17 C -0.1440(2) 1.7565(6) 0.40887(14) 0.0400(7) Uani 1 1 d . . .
C18 C -0.0981(2) 1.9119(7) 0.46082(17) 0.0533(8) Uani 1 1 d . . .
H18A H -0.0534 2.0446 0.4497 0.064 Uiso 1 1 calc R . .
C19 C -0.1152(3) 1.8804(8) 0.52893(16) 0.0610(10) Uani 1 1 d . . .
H19A H -0.0823 1.9903 0.5644 0.073 Uiso 1 1 calc R . .
C20 C -0.1790(3) 1.6918(8) 0.54537(16) 0.0612(10) Uani 1 1 d . . .
H20A H -0.1911 1.6693 0.5923 0.073 Uiso 1 1 calc R . .
C21 C -0.2258(3) 1.5348(8) 0.49410(19) 0.0696(10) Uani 1 1 d . . .
H21A H -0.2707 1.4031 0.5054 0.084 Uiso 1 1 calc R . .
C22 C -0.2081(2) 1.5664(7) 0.42591(16) 0.0566(9) Uani 1 1 d . . .
H22A H -0.2406 1.4556 0.3906 0.068 Uiso 1 1 calc R . .
C23 C -0.2495(2) 1.6054(6) 0.12741(15) 0.0458(8) Uani 1 1 d . . .
H23A H -0.2736 1.4490 0.1499 0.055 Uiso 1 1 calc R . .
H23B H -0.2247 1.5517 0.0836 0.055 Uiso 1 1 calc R . .
C24 C -0.33398(19) 1.7960(6) 0.11199(13) 0.0370(6) Uani 1 1 d . . .
C25 C -0.4133(2) 1.7972(7) 0.15030(17) 0.0583(9) Uani 1 1 d . . .
H25A H -0.4152 1.6730 0.1864 0.070 Uiso 1 1 calc R . .
C26 C -0.4905(2) 1.9766(8) 0.13714(18) 0.0649(10) Uani 1 1 d . . .
H26A H -0.5444 1.9763 0.1646 0.078 Uiso 1 1 calc R . .
C27 C -0.4897(2) 2.1534(7) 0.08508(16) 0.0509(8) Uani 1 1 d . . .
H27A H -0.5431 2.2756 0.0758 0.061 Uiso 1 1 calc R . .
C28 C -0.4113(2) 2.1537(6) 0.04622(16) 0.0509(8) Uani 1 1 d . . .
H28A H -0.4101 2.2773 0.0099 0.061 Uiso 1 1 calc R . .
C29 C -0.3337(2) 1.9748(6) 0.05947(14) 0.0437(7) Uani 1 1 d . . .
H29A H -0.2798 1.9759 0.0320 0.052 Uiso 1 1 calc R . .
C30 C 0.25275(18) 1.4276(6) 0.13094(14) 0.0396(7) Uani 1 1 d . . .
H30A H 0.2919 1.4981 0.1732 0.059 Uiso 1 1 calc R . .
H30B H 0.2422 1.5636 0.0953 0.059 Uiso 1 1 calc R . .
H30C H 0.2898 1.2828 0.1135 0.059 Uiso 1 1 calc R . .

loop_
_atom_site_aniso_label
_atom_site_aniso_U_11
_atom_site_aniso_U_22
_atom_site_aniso_U_33
_atom_site_aniso_U_23
_atom_site_aniso_U_13
_atom_site_aniso_U_12
O1 0.0414(9) 0.0321(10) 0.0228(8) -0.0007(8) -0.0012(7) -0.0060(8)
O2 0.0489(10) 0.0252(9) 0.0264(8) -0.0019(8) 0.0070(8) 0.0053(8)
O3 0.0317(9) 0.0365(11) 0.0326(9) -0.0037(8) -0.0041(7) 0.0034(8)
O4 0.0382(9) 0.0388(11) 0.0260(8) 0.0037(8) 0.0091(7) 0.0105(8)
O5 0.0303(8) 0.0336(11) 0.0348(9) -0.0046(8) -0.0013(7) 0.0087(8)
N1 0.0318(10) 0.0248(11) 0.0216(9) -0.0023(8) 0.0025(8) 0.0043(9)
C1 0.0351(12) 0.0222(13) 0.0202(11) 0.0012(9) 0.0009(9) 0.0010(11)
C2 0.0399(13) 0.0169(13) 0.0250(12) 0.0015(10) 0.0068(10) 0.0032(11)
C3 0.0344(13) 0.0200(13) 0.0255(12) 0.0004(10) 0.0038(10) 0.0060(10)
C4 0.0348(12) 0.0248(13) 0.0221(11) 0.0005(10) 0.0042(9) 0.0044(11)
C5 0.0367(12) 0.0275(14) 0.0208(11) 0.0035(11) 0.0066(9) 0.0074(11)
C6 0.0287(12) 0.0255(13) 0.0291(12) 0.0025(11) 0.0038(10) 0.0047(11)
C7 0.0313(12) 0.0227(13) 0.0219(11) 0.0026(10) 0.0006(9) 0.0004(10)
C8 0.0360(13) 0.0316(15) 0.0278(12) -0.0017(11) 0.0035(10) 0.0041(12)
C9 0.0361(15) 0.062(2) 0.070(2) -0.0180(18) -0.0131(14) 0.0002(15)
C10 0.0314(14) 0.0456(18) 0.0420(15) -0.0030(14) -0.0053(12) -0.0047(13)
C11 0.0463(19) 0.111(4) 0.061(2) -0.001(2) 0.0061(16) 0.006(2)
C12 0.042(5) 0.107(7) 0.082(6) -0.018(5) 0.030(4) 0.011(5)
C13 0.038(4) 0.049(4) 0.062(7) -0.007(4) -0.001(4) 0.005(3)
C14 0.087(6) 0.076(6) 0.073(8) 0.036(6) -0.035(6) -0.020(5)
C12' 0.043(5) 0.104(8) 0.085(8) -0.015(6) 0.027(5) 0.000(5)
C13' 0.051(5) 0.054(5) 0.059(7) -0.015(5) -0.012(5) 0.016(4)
C14' 0.100(6) 0.095(7) 0.067(7) 0.035(6) -0.042(5) 0.006(5)
C15 0.057(2) 0.113(4) 0.069(2) 0.031(3) -0.0096(18) -0.015(2)
C16 0.073(2) 0.083(3) 0.0378(16) 0.0179(17) 0.0265(15) 0.046(2)
C17 0.0407(14) 0.0475(18) 0.0331(14) 0.0024(13) 0.0099(12) 0.0175(14)
C18 0.0478(17) 0.054(2) 0.0613(19) -0.0056(17) 0.0185(15) -0.0049(16)
C19 0.061(2) 0.077(3) 0.0435(18) -0.0231(18) 0.0034(15) 0.010(2)
C20 0.077(2) 0.074(3) 0.0366(16) 0.0095(18) 0.0242(16) 0.024(2)
C21 0.083(2) 0.059(2) 0.075(2) 0.006(2) 0.042(2) -0.011(2)
C22 0.063(2) 0.057(2) 0.0510(18) -0.0155(17) 0.0100(16) -0.0037(18)
C23 0.0381(14) 0.0440(19) 0.0512(17) -0.0144(14) -0.0092(13) 0.0088(13)
C24 0.0328(13) 0.0396(17) 0.0369(14) -0.0078(13) -0.0015(11) 0.0040(12)
C25 0.0576(19) 0.066(2) 0.0553(19) 0.0175(18) 0.0205(16) 0.0200(18)
C26 0.0486(18) 0.080(3) 0.070(2) 0.007(2) 0.0241(17) 0.0212(19)
C27 0.0377(15) 0.048(2) 0.0634(19) -0.0086(17) -0.0066(14) 0.0143(14)
C28 0.0519(17) 0.0456(19) 0.0505(17) 0.0109(16) -0.0105(14) -0.0018(15)
C29 0.0383(14) 0.0530(19) 0.0396(15) -0.0012(15) 0.0041(12) -0.0029(14)
C30 0.0345(14) 0.0434(18) 0.0418(15) -0.0075(14) 0.0084(12) 0.0054(13)

loop_
_atom_type_symbol
_atom_type_description
_atom_type_scat_dispersion_real
_atom_type_scat_dispersion_imag
_atom_type_scat_source
C C 0.0033 0.0016 'International Tables Vol C Tables 4.2.6.8 and 6.1.1.4'
H H 0.0000 0.0000 'International Tables Vol C Tables 4.2.6.8 and 6.1.1.4'
N N 0.0061 0.0033 'International Tables Vol C Tables 4.2.6.8 and 6.1.1.4'
O O 0.0106 0.0060 'International Tables Vol C Tables 4.2.6.8 and 6.1.1.4'

loop_
_geom_angle_atom_site_label_1
_geom_angle_atom_site_label_2
_geom_angle_atom_site_label_3
_geom_angle
C1 O1 H1 121.7
C2 O2 H2 106.0
C8 O3 C9 111.3(2)
C5 O4 C16 112.40(19)
C6 O5 C23 112.3(2)
C4 N1 C3 113.84(18)
C4 N1 C7 106.93(17)
C3 N1 C7 107.80(17)
O1 C1 C2 115.13(18)
O1 C1 C7 116.06(19)
C2 C1 C7 102.56(19)
O1 C1 H1A 107.5
C2 C1 H1A 107.5
C7 C1 H1A 107.5
O2 C2 C1 115.3(2)
O2 C2 C3 112.38(19)
C1 C2 C3 103.68(18)
O2 C2 H2A 108.4
C1 C2 H2A 108.4
C3 C2 H2A 108.4
N1 C3 C30 113.4(2)
N1 C3 C2 104.53(17)
C30 C3 C2 113.9(2)
N1 C3 H3A 108.2
C30 C3 H3A 108.2
C2 C3 H3A 108.2
N1 C4 C8 114.77(19)
N1 C4 C5 102.72(18)
C8 C4 C5 113.5(2)
N1 C4 H4A 108.5
C8 C4 H4A 108.5
C5 C4 H4A 108.5
O4 C5 C6 115.29(19)
O4 C5 C4 109.48(18)
C6 C5 C4 103.26(19)
O4 C5 H5A 109.5
C6 C5 H5A 109.5
C4 C5 H5A 109.5
O5 C6 C5 109.0(2)
O5 C6 C7 114.08(19)
C5 C6 C7 104.51(17)
O5 C6 H6A 109.7
C5 C6 H6A 109.7
C7 C6 H6A 109.7
N1 C7 C1 105.26(18)
N1 C7 C6 105.35(17)
C1 C7 C6 118.7(2)
N1 C7 H7A 109.0
C1 C7 H7A 109.0
C6 C7 H7A 109.0
O3 C8 C4 108.9(2)
O3 C8 H8A 109.9
C4 C8 H8A 109.9
O3 C8 H8B 109.9
C4 C8 H8B 109.9
H8A C8 H8B 108.3
O3 C9 C10 109.4(3)
O3 C9 H9A 109.8
C10 C9 H9A 109.8
O3 C9 H9B 109.8
C10 C9 H9B 109.8
H9A C9 H9B 108.2
C15 C10 C11 117.5(3)
C15 C10 C9 121.3(3)
C11 C10 C9 121.2(3)
C10 C11 C12 133.1(7)
C10 C11 C12' 110.0(7)
C12 C11 C12' 24.6(6)
C10 C11 H11A 113.0
C12 C11 H11A 113.8
C12' C11 H11A 135.3
C10 C11 H11B 124.4
C12 C11 H11B 102.0
C12' C11 H11B 125.6
H11A C11 H11B 15.5
C13 C12 C11 112.1(9)
C13 C12 H12A 123.9
C11 C12 H12A 123.9
C12 C13 C14 118.0(8)
C12 C13 H13A 121.0
C14 C13 H13A 121.0
C15 C14 C13 125.9(10)
C15 C14 H14A 117.0
C13 C14 H14A 117.0
C11 C12' C13' 125.1(9)
C11 C12' H12B 117.5
C13' C12' H12B 117.5
C14' C13' C12' 121.7(9)
C14' C13' H13B 119.1
C12' C13' H13B 119.1
C13' C14' C15 111.3(10)
C13' C14' H14B 124.3
C15 C14' H14B 124.3
C14' C15 C10 132.3(8)
C14' C15 C14 23.6(8)
C10 C15 C14 112.1(7)
C14' C15 H15A 102.4
C10 C15 H15A 124.2
C14 C15 H15A 123.8
C14' C15 H15B 113.4
C10 C15 H15B 114.3
C14 C15 H15B 131.6
H15A C15 H15B 15.6
O4 C16 C17 108.9(2)
O4 C16 H16A 109.9
C17 C16 H16A 109.9
O4 C16 H16B 109.9
C17 C16 H16B 109.9
H16A C16 H16B 108.3
C18 C17 C22 118.4(3)
C18 C17 C16 121.0(3)
C22 C17 C16 120.6(3)
C17 C18 C19 121.4(3)
C17 C18 H18A 119.3
C19 C18 H18A 119.3
C20 C19 C18 119.9(3)
C20 C19 H19A 120.1
C18 C19 H19A 120.1
C19 C20 C21 119.6(3)
C19 C20 H20A 120.2
C21 C20 H20A 120.2
C20 C21 C22 120.3(3)
C20 C21 H21A 119.8
C22 C21 H21A 119.8
C17 C22 C21 120.4(3)
C17 C22 H22A 119.8
C21 C22 H22A 119.8
O5 C23 C24 108.5(2)
O5 C23 H23A 110.0
C24 C23 H23A 110.0
O5 C23 H23B 110.0
C24 C23 H23B 110.0
H23A C23 H23B 108.4
C25 C24 C29 118.4(3)
C25 C24 C23 120.7(3)
C29 C24 C23 120.8(2)
C24 C25 C26 120.9(3)
C24 C25 H25A 119.6
C26 C25 H25A 119.6
C27 C26 C25 120.4(3)
C27 C26 H26A 119.8
C25 C26 H26A 119.8
C26 C27 C28 119.4(3)
C26 C27 H27A 120.3
C28 C27 H27A 120.3
C27 C28 C29 120.4(3)
C27 C28 H28A 119.8
C29 C28 H28A 119.8
C24 C29 C28 120.5(3)
C24 C29 H29A 119.7
C28 C29 H29A 119.7
C3 C30 H30A 109.5
C3 C30 H30B 109.5
H30A C30 H30B 109.5
C3 C30 H30C 109.5
H30A C30 H30C 109.5
H30B C30 H30C 109.5

loop_
_geom_bond_atom_site_label_1
_geom_bond_atom_site_label_2
_geom_bond_distance
O1 C1 1.410(3)
O1 H1 0.8400
O2 C2 1.421(3)
O2 H2 0.8400
O3 C8 1.420(3)
O3 C9 1.421(3)
O4 C5 1.415(3)
O4 C16 1.431(3)
O5 C6 1.421(3)
O5 C23 1.431(3)
N1 C4 1.475(3)
N1 C3 1.502(3)
N1 C7 1.513(3)
C1 C2 1.518(3)
C1 C7 1.522(3)
C1 H1A 1.0000
C2 C3 1.524(3)
C2 H2A 1.0000
C3 C30 1.513(3)
C3 H3A 1.0000
C4 C8 1.505(3)
C4 C5 1.523(3)
C4 H4A 1.0000
C5 C6 1.518(3)
C5 H5A 1.0000
C6 C7 1.543(3)
C6 H6A 1.0000
C7 H7A 1.0000
C8 H8A 0.9900
C8 H8B 0.9900
C9 C10 1.495(4)
C9 H9A 0.9900
C9 H9B 0.9900
C10 C15 1.358(4)
C10 C11 1.359(4)
C11 C12 1.362(8)
C11 C12' 1.429(9)
C11 H11A 0.9600
C11 H11B 0.9599
C12 C13 1.317(14)
C12 H12A 0.9500
C13 C14 1.473(17)
C13 H13A 0.9500
C14 C15 1.425(9)
C14 H14A 0.9500
C12' C13' 1.450(16)
C12' H12B 0.9500
C13' C14' 1.213(16)
C13' H13B 0.9500
C14' C15 1.355(8)
C14' H14B 0.9500
C15 H15A 0.9599
C15 H15B 0.9599
C16 C17 1.502(4)
C16 H16A 0.9900
C16 H16B 0.9900
C17 C18 1.365(4)
C17 C22 1.369(4)
C18 C19 1.377(4)
C18 H18A 0.9500
C19 C20 1.358(5)
C19 H19A 0.9500
C20 C21 1.365(5)
C20 H20A 0.9500
C21 C22 1.381(4)
C21 H21A 0.9500
C22 H22A 0.9500
C23 C24 1.495(4)
C23 H23A 0.9900
C23 H23B 0.9900
C24 C25 1.370(4)
C24 C29 1.372(4)
C25 C26 1.383(4)
C25 H25A 0.9500
C26 C27 1.359(5)
C26 H26A 0.9500
C27 C28 1.366(4)
C27 H27A 0.9500
C28 C29 1.385(4)
C28 H28A 0.9500
C29 H29A 0.9500
C30 H30A 0.9800
C30 H30B 0.9800
C30 H30C 0.9800

loop_
_geom_hbond_atom_site_label_D
_geom_hbond_atom_site_label_H
_geom_hbond_atom_site_label_A
_geom_hbond_distance_DH
_geom_hbond_distance_HA
_geom_hbond_distance_DA
_geom_hbond_angle_DHA
_geom_hbond_site_symmetry_A
O1 H1 O2 0.84 1.91 2.748(2) 179.9 2
O2 H2 N1 0.84 2.11 2.902(3) 156.9 1_545

loop_
_geom_torsion_atom_site_label_1
_geom_torsion_atom_site_label_2
_geom_torsion_atom_site_label_3
_geom_torsion_atom_site_label_4
_geom_torsion
O1 C1 C2 O2 -69.2(3)
C7 C1 C2 O2 163.79(19)
O1 C1 C2 C3 167.5(2)
C7 C1 C2 C3 40.5(2)
C4 N1 C3 C30 -103.6(2)
C7 N1 C3 C30 138.0(2)
C4 N1 C3 C2 131.8(2)
C7 N1 C3 C2 13.3(2)
O2 C2 C3 N1 -158.66(17)
C1 C2 C3 N1 -33.5(2)
O2 C2 C3 C30 77.0(3)
C1 C2 C3 C30 -157.8(2)
C3 N1 C4 C8 82.1(3)
C7 N1 C4 C8 -158.9(2)
C3 N1 C4 C5 -154.26(19)
C7 N1 C4 C5 -35.3(2)
C16 O4 C5 C6 -77.0(3)
C16 O4 C5 C4 167.2(2)
N1 C4 C5 O4 165.2(2)
C8 C4 C5 O4 -70.3(3)
N1 C4 C5 C6 41.9(2)
C8 C4 C5 C6 166.4(2)
C23 O5 C6 C5 -168.2(2)
C23 O5 C6 C7 75.4(3)
O4 C5 C6 O5 86.0(2)
C4 C5 C6 O5 -154.66(18)
O4 C5 C6 C7 -151.7(2)
C4 C5 C6 C7 -32.3(2)
C4 N1 C7 C1 -111.0(2)
C3 N1 C7 C1 11.7(2)
C4 N1 C7 C6 15.2(2)
C3 N1 C7 C6 137.96(19)
O1 C1 C7 N1 -158.54(18)
C2 C1 C7 N1 -32.1(2)
O1 C1 C7 C6 83.9(2)
C2 C1 C7 C6 -149.67(19)
O5 C6 C7 N1 130.0(2)
C5 C6 C7 N1 11.1(2)
O5 C6 C7 C1 -112.5(2)
C5 C6 C7 C1 128.6(2)
C9 O3 C8 C4 178.8(2)
N1 C4 C8 O3 -80.4(3)
C5 C4 C8 O3 161.92(19)
C8 O3 C9 C10 177.6(2)
O3 C9 C10 C15 -92.0(4)
O3 C9 C10 C11 85.8(4)
C15 C10 C11 C12 -7.9(11)
C9 C10 C11 C12 174.2(10)
C15 C10 C11 C12' 2.1(8)
C9 C10 C11 C12' -175.8(7)
C10 C11 C12 C13 12.6(17)
C12' C11 C12 C13 -10.5(19)
C11 C12 C13 C14 -5.6(17)
C12 C13 C14 C15 -4.1(19)
C10 C11 C12' C13' -7.6(15)
C12 C11 C12' C13' 155(4)
C11 C12' C13' C14' 1(2)
C12' C13' C14' C15 10(2)
C13' C14' C15 C10 -18(2)
C13' C14' C15 C14 18(2)
C11 C10 C15 C14' 11.3(12)
C9 C10 C15 C14' -170.8(11)
C11 C10 C15 C14 -3.3(8)
C9 C10 C15 C14 174.6(8)
C13 C14 C15 C14' -143(4)
C13 C14 C15 C10 8.8(16)
C5 O4 C16 C17 -175.1(3)
O4 C16 C17 C18 92.5(4)
O4 C16 C17 C22 -88.9(4)
C22 C17 C18 C19 0.0(5)
C16 C17 C18 C19 178.7(3)
C17 C18 C19 C20 -0.2(5)
C18 C19 C20 C21 0.0(5)
C19 C20 C21 C22 0.2(6)
C18 C17 C22 C21 0.3(5)
C16 C17 C22 C21 -178.4(3)
C20 C21 C22 C17 -0.4(6)
C6 O5 C23 C24 176.6(2)
O5 C23 C24 C25 -94.8(3)
O5 C23 C24 C29 84.8(3)
C29 C24 C25 C26 -1.0(5)
C23 C24 C25 C26 178.7(3)
C24 C25 C26 C27 0.9(6)
C25 C26 C27 C28 -0.6(5)
C26 C27 C28 C29 0.3(5)
C25 C24 C29 C28 0.7(4)
C23 C24 C29 C28 -178.9(3)
C27 C28 C29 C24 -0.4(5)
